data_2006348
loop_
_publ_author_name
'S.Shanmuga Sundara Raj'
M.N.Ponnuswamy
G.Shanmugam
S.Nanjundan

_publ_contact_author
;
      Dr. M.N.Ponnuswamy
      Reader
      Department of Crystallography and Biophysics
      University of Madras
      Guindy Campus
      Madras 600 025
      India
;
_publ_section_title
;
 3-(4-Chlorophenyl)-1-(2-naphthyl)prop-2-enone
;
_journal_issue 7
_journal_name_full 'Acta Crystallographica Section C'
_journal_page_first 917
_journal_page_last 918
_journal_paper_doi 10.1107/S0108270197000668
_journal_volume 53
_journal_year 1997
_chemical_formula_sum 'C19 H13 Cl O'
_chemical_formula_weight 292.74
_chemical_melting_point 163
_chemical_name_systematic
;
1-[2-(napthylenyl)]-3-(4-chlorophenyl)-2-propen-1-one
;
_space_group_IT_number 2
_symmetry_cell_setting triclinic
_symmetry_space_group_name_Hall '-P 1'
_symmetry_space_group_name_H-M 'P -1'
_audit_creation_method SHELXL
_cell_angle_alpha 100.55(3)
_cell_angle_beta 91.90(3)
_cell_angle_gamma 91.62(4)
_cell_formula_units_Z 2
_cell_length_a 5.911(4)
_cell_length_b 7.474(3)
_cell_length_c 16.366(3)
_cell_measurement_reflns_used 18
_cell_measurement_temperature 293(2)
_cell_measurement_theta_max 23
_cell_measurement_theta_min 16
_cell_volume 710.0(6)
_computing_cell_refinement SDP
_computing_data_collection 'SDP (Frenz, 1978)'
_computing_data_reduction SDP
_computing_molecular_graphics 'ORTEPII (Johnson, 1976)'
_computing_publication_material SHELXL-93
_computing_structure_refinement 'SHELXL-93 (Sheldrick, 1993)'
_computing_structure_solution 'SHELXS-86 (Sheldrick, 1985)'
_diffrn_ambient_temperature 293(2)
_diffrn_measurement_device 'Enraf-Nonius CAD4'
_diffrn_measurement_method \w/2\q
_diffrn_radiation_monochromator graphite
_diffrn_radiation_source 'fine-focus sealed tube'
_diffrn_radiation_type CuK\a
_diffrn_radiation_wavelength 1.5418
_diffrn_reflns_av_R_equivalents 0.0850
_diffrn_reflns_av_sigmaI/netI 0.0210
_diffrn_reflns_limit_h_max 5
_diffrn_reflns_limit_h_min -6
_diffrn_reflns_limit_k_max 8
_diffrn_reflns_limit_k_min 0
_diffrn_reflns_limit_l_max 18
_diffrn_reflns_limit_l_min -19
_diffrn_reflns_number 2533
_diffrn_reflns_theta_max 65
_diffrn_reflns_theta_min 2.75
_diffrn_standards_decay_% <1.5
_diffrn_standards_interval_count 200
_diffrn_standards_interval_time 3600
_diffrn_standards_number 3
_exptl_absorpt_coefficient_mu 2.327
_exptl_absorpt_correction_type none
_exptl_crystal_colour transparent
_exptl_crystal_density_diffrn 1.369
_exptl_crystal_density_meas ?
_exptl_crystal_description needle
_exptl_crystal_F_000 304
_exptl_crystal_size_max 0.20
_exptl_crystal_size_mid 0.15
_exptl_crystal_size_min 0.12
_refine_diff_density_max 0.359
_refine_diff_density_min -0.244
_refine_ls_extinction_method none
_refine_ls_goodness_of_fit_all 1.066
_refine_ls_goodness_of_fit_obs 1.108
_refine_ls_hydrogen_treatment refall
_refine_ls_matrix_type full
_refine_ls_number_parameters 242
_refine_ls_number_reflns 2351
_refine_ls_number_restraints 0
_refine_ls_restrained_S_all 1.066
_refine_ls_restrained_S_obs 1.108
_refine_ls_R_factor_all 0.0619
_refine_ls_R_factor_obs .0563
_refine_ls_shift/esd_max -0.065
_refine_ls_shift/esd_mean 0.017
_refine_ls_structure_factor_coef Fsqd
_refine_ls_weighting_details 'w = 1/[\s^2^(Fo^2^)+(0.1189P)^2^+0.1410P] where P=(Fo^2^+2Fc^2^)/3'
_refine_ls_weighting_scheme calc
_refine_ls_wR_factor_all 0.1730
_refine_ls_wR_factor_obs .1652
_reflns_number_observed 2017
_reflns_number_total 2351
_reflns_observed_criterion >2sigma(I)
_cod_data_source_file vj1049.cif
_cod_data_source_block ketone
_cod_depositor_comments
;
The following automatic conversions were performed:

'_exptl_crystal_density_meas' value 'not measured' was changed to '?'
- the value is perceived as not measured.

Automatic conversion script
Id: cif_fix_values 3008 2015-01-20 13:52:24Z robertas 

The following automatic conversions were performed:

'_refine_ls_weighting_scheme' value 'calc w =
1/[\s^2^(Fo^2^)+(0.1189P)^2^+0.1410P] where P=(Fo^2^+2Fc^2^)/3' was
changed to 'calc'. New tag '_refine_ls_weighting_details' was
created. The value of the new tag was set to 'w =
1/[\s^2^(Fo^2^)+(0.1189P)^2^+0.1410P] where P=(Fo^2^+2Fc^2^)/3'.

Automatic conversion script
Id: cif_fix_values 3143 2015-03-26 13:38:13Z robertas 
;
_cod_database_code 2006348

loop_
_symmetry_equiv_pos_as_xyz
'x, y, z'
'-x, -y, -z'

loop_
_atom_site_aniso_label
_atom_site_aniso_U_11
_atom_site_aniso_U_22
_atom_site_aniso_U_33
_atom_site_aniso_U_12
_atom_site_aniso_U_13
_atom_site_aniso_U_23
C1 .0440(13) .0447(11) .0561(13) -.0011(9) -.0011(9) .0113(9)
C2 .0499(13) .0463(11) .0566(13) -.0035(9) .0045(10) .0085(9)
C3 .0515(14) .0527(13) .0658(15) .0024(10) .0091(11) .0076(11)
C4 .0464(14) .0495(12) .078(2) .0054(10) -.0004(11) .0170(11)
C5 .0484(13) .0395(11) .0645(13) -.0059(9) -.0043(10) .0153(9)
C6 .059(2) .0530(13) .075(2) -.0061(11) -.0130(13) .0241(12)
C7 .082(2) .066(2) .0574(15) -.0095(14) -.0103(13) .0205(12)
C8 .077(2) .0602(14) .0569(14) -.0081(13) .0051(13) .0105(11)
C9 .0564(15) .0504(12) .0568(13) -.0007(10) .0042(11) .0124(10)
C10 .0499(13) .0380(10) .0555(12) -.0063(9) .0016(9) .0115(9)
C11 .058(2) .0578(13) .0550(13) .0008(11) .0029(11) .0048(10)
C12 .054(2) .0622(14) .0578(14) -.0042(11) .0003(11) .0107(10)
C13 .0498(14) .0520(12) .0567(13) -.0002(10) .0023(10) .0114(10)
C14 .0508(13) .0432(11) .0545(12) .0037(9) .0032(10) .0115(9)
C15 .0526(14) .0491(12) .0537(13) .0016(10) -.0034(10) .0076(10)
C16 .0456(14) .0477(12) .0673(14) -.0019(10) .0030(10) .0119(10)
C17 .0541(14) .0482(12) .0581(13) .0023(10) .0098(10) .0137(10)
C18 .0593(15) .0503(12) .0500(12) -.0008(10) .0010(10) .0055(9)
C19 .0468(14) .0484(12) .0577(13) -.0027(10) .0004(10) .0100(9)
O20 .0541(12) .119(2) .0565(10) .0073(10) .0001(8) .0114(10)
Cl .0812(6) .0848(5) .0660(5) -.0109(4) .0224(3) .0146(3)

loop_
_atom_site_label
_atom_site_fract_x
_atom_site_fract_y
_atom_site_fract_z
_atom_site_U_iso_or_equiv
_atom_site_thermal_displace_type
_atom_site_calc_flag
_atom_site_refinement_flags
_atom_site_occupancy
_atom_site_disorder_group
_atom_site_type_symbol
C1 -.5469(4) .3104(3) .65314(14) .0481(5) Uani d . 1 . C
C2 -.4074(4) .2511(3) .58915(14) .0511(5) Uani d . 1 . C
C3 -.1958(4) .1801(3) .6074(2) .0569(6) Uani d . 1 . C
C4 -.1324(4) .1681(3) .6868(2) .0572(6) Uani d . 1 . C
C5 -.2723(4) .2296(3) .7536(2) .0504(6) Uani d . 1 . C
C6 -.2098(5) .2236(3) .8372(2) .0614(7) Uani d . 1 . C
C7 -.3492(5) .2877(4) .9000(2) .0677(7) Uani d . 1 . C
C8 -.5565(5) .3612(4) .8830(2) .0648(7) Uani d . 1 . C
C9 -.6233(5) .3692(3) .80335(15) .0542(6) Uani d . 1 . C
C10 -.4835(4) .3034(3) .73624(14) .0476(5) Uani d . 1 . C
C11 -.4875(5) .2608(3) .5025(2) .0576(6) Uani d . 1 . C
C12 -.3169(5) .2602(4) .4381(2) .0583(6) Uani d . 1 . C
C13 -.3775(4) .2157(3) .35844(15) .0527(6) Uani d . 1 . C
C14 -.2372(4) .2172(3) .28660(14) .0491(5) Uani d . 1 . C
C15 -.0189(4) .2974(3) .29289(15) .0522(6) Uani d . 1 . C
C16 .1038(4) .3005(3) .2234(2) .0534(6) Uani d . 1 . C
C17 .0102(4) .2224(3) .14657(15) .0528(6) Uani d . 1 . C
C18 -.2039(4) .1422(3) .13744(15) .0538(6) Uani d . 1 . C
C19 -.3252(4) .1405(3) .20786(15) .0511(6) Uani d . 1 . C
O20 -.6879(3) .2714(3) .48621(11) .0772(6) Uani d . 1 . O
Cl .16685(13) .22475(10) .05804(4) .0771(3) Uani d . 1 . Cl
H1 -.686(5) .351(3) .6389(14) .045(6) Uiso d . 1 . H
H3 -.109(6) .133(5) .565(2) .083(9) Uiso d . 1 . H
H4 .008(5) .115(4) .6978(16) .058(7) Uiso d . 1 . H
H6 -.068(5) .171(4) .8463(16) .059(7) Uiso d . 1 . H
H7 -.297(5) .283(4) .9578(19) .072(8) Uiso d . 1 . H
H8 -.661(6) .406(4) .922(2) .082(9) Uiso d . 1 . H
H9 -.758(5) .420(3) .7890(14) .047(6) Uiso d . 1 . H
H12 -.176(5) .290(4) .4553(16) .058(7) Uiso d . 1 . H
H13 -.529(5) .181(3) .3439(15) .053(7) Uiso d . 1 . H
H15 .047(4) .356(3) .3440(15) .044(6) Uiso d . 1 . H
H16 .242(5) .353(4) .2270(16) .057(7) Uiso d . 1 . H
H18 -.266(4) .099(3) .0848(16) .053(6) Uiso d . 1 . H
H19 -.474(5) .090(3) .2008(14) .048(6) Uiso d . 1 . H

loop_
_atom_type_symbol
_atom_type_description
_atom_type_scat_dispersion_real
_atom_type_scat_dispersion_imag
_atom_type_scat_source
C C 0.0181 0.0091 'International Tables Vol C Tables 4.2.6.8 and 6.1.1.4'
H H 0.0000 0.0000 'International Tables Vol C Tables 4.2.6.8 and 6.1.1.4'
O O 0.0492 0.0322 'International Tables Vol C Tables 4.2.6.8 and 6.1.1.4'
Cl Cl 0.3639 0.7018 'International Tables Vol C Tables 4.2.6.8 and 6.1.1.4'

loop_
_geom_angle_atom_site_label_1
_geom_angle_atom_site_label_2
_geom_angle_atom_site_label_3
_geom_angle
_geom_angle_publ_flag
C2 C1 C10 121.5(2) ?
C2 C1 H1 116.8(15) ?
C10 C1 H1 121.7(15) ?
C1 C2 C3 118.9(2) ?
C1 C2 C11 118.4(2) ?
C3 C2 C11 122.6(2) yes
C4 C3 C2 120.8(2) ?
C4 C3 H3 120.(2) ?
C2 C3 H3 119.(2) ?
C3 C4 C5 121.2(2) ?
C3 C4 H4 119.8(15) ?
C5 C4 H4 118.9(15) ?
C4 C5 C6 122.9(2) ?
C4 C5 C10 118.4(2) ?
C6 C5 C10 118.6(2) ?
C7 C6 C5 120.7(3) ?
C7 C6 H6 123.1(16) ?
C5 C6 H6 116.2(16) ?
C6 C7 C8 120.7(2) ?
C6 C7 H7 117.8(17) ?
C8 C7 H7 121.5(17) ?
C9 C8 C7 120.5(3) ?
C9 C8 H8 114.(2) ?
C7 C8 H8 126.(2) ?
C8 C9 C10 120.6(3) ?
C8 C9 H9 123.6(14) ?
C10 C9 H9 115.7(14) ?
C1 C10 C9 122.1(2) ?
C1 C10 C5 119.0(2) ?
C9 C10 C5 118.8(2) ?
O20 C11 C12 121.2(2) yes
O20 C11 C2 120.2(2) yes
C12 C11 C2 118.5(2) yes
C13 C12 C11 120.4(3) yes
C13 C12 H12 122.2(17) ?
C11 C12 H12 117.4(17) ?
C12 C13 C14 128.2(3) yes
C12 C13 H13 118.4(16) ?
C14 C13 H13 113.4(16) ?
C19 C14 C15 117.9(2) ?
C19 C14 C13 119.0(2) ?
C15 C14 C13 123.1(2) ?
C16 C15 C14 121.0(2) ?
C16 C15 H15 117.1(15) ?
C14 C15 H15 121.8(15) ?
C15 C16 C17 119.1(2) ?
C15 C16 H16 121.3(17) ?
C17 C16 H16 119.5(17) ?
C18 C17 C16 121.8(2) ?
C18 C17 Cl 119.0(2) ?
C16 C17 Cl 119.2(2) ?
C17 C18 C19 118.3(2) ?
C17 C18 H18 119.7(16) ?
C19 C18 H18 121.8(16) ?
C18 C19 C14 121.8(2) ?
C18 C19 H19 117.7(14) ?
C14 C19 H19 120.4(14) ?

loop_
_geom_bond_atom_site_label_1
_geom_bond_atom_site_label_2
_geom_bond_site_symmetry_2
_geom_bond_distance
_geom_bond_publ_flag
C1 C2 . 1.371(3) ?
C1 C10 . 1.409(3) ?
C1 H1 . .92(3) ?
C2 C3 . 1.416(4) ?
C2 C11 . 1.495(3) yes
C3 C4 . 1.360(4) ?
C3 H3 . .91(4) ?
C4 C5 . 1.411(4) ?
C4 H4 . .95(3) ?
C5 C6 . 1.414(4) ?
C5 C10 . 1.421(3) ?
C6 C7 . 1.364(4) ?
C6 H6 . .95(3) ?
C7 C8 . 1.397(4) ?
C7 H7 . .99(3) ?
C8 C9 . 1.362(4) ?
C8 H8 . .93(3) ?
C9 C10 . 1.420(3) ?
C9 H9 . .94(3) ?
C11 O20 . 1.213(3) yes
C11 C12 . 1.483(4) yes
C12 C13 . 1.319(4) yes
C12 H12 . .88(3) ?
C13 C14 . 1.463(3) yes
C13 H13 . .94(3) ?
C14 C19 . 1.389(3) ?
C14 C15 . 1.400(4) ?
C15 C16 . 1.373(4) ?
C15 H15 . .94(2) ?
C16 C17 . 1.376(4) ?
C16 H16 . .89(3) ?
C17 C18 . 1.376(4) ?
C17 Cl . 1.748(2) yes
C18 C19 . 1.379(3) ?
C18 H18 . .92(3) ?
C19 H19 . .94(3) ?

loop_
_geom_torsion_atom_site_label_1
_geom_torsion_atom_site_label_2
_geom_torsion_atom_site_label_3
_geom_torsion_atom_site_label_4
_geom_torsion
_geom_torsion_publ_flag
C10 C1 C2 C3 0.5(3) ?
C10 C1 C2 C11 179.3(2) yes
C1 C2 C3 C4 1.0(4) ?
C11 C2 C3 C4 -177.8(2) ?
C2 C3 C4 C5 -1.5(4) ?
C3 C4 C5 C6 -178.4(2) ?
C3 C4 C5 C10 0.6(3) ?
C4 C5 C6 C7 178.8(2) ?
C10 C5 C6 C7 -0.1(4) ?
C5 C6 C7 C8 -0.2(4) ?
C6 C7 C8 C9 0.3(4) ?
C7 C8 C9 C10 -0.1(4) ?
C2 C1 C10 C9 178.1(2) ?
C2 C1 C10 C5 -1.4(3) ?
C8 C9 C10 C1 -179.7(2) ?
C8 C9 C10 C5 -0.2(3) ?
C4 C5 C10 C1 0.8(3) ?
C6 C5 C10 C1 179.8(2) ?
C4 C5 C10 C9 -178.7(2) ?
C6 C5 C10 C9 0.3(3) ?
C1 C2 C11 O20 -20.1(4) ?
C3 C2 C11 O20 158.7(3) ?
C1 C2 C11 C12 158.9(2) ?
C3 C2 C11 C12 -22.3(3) ?
O20 C11 C12 C13 -20.8(4) yes
C2 C11 C12 C13 160.2(2) yes
C11 C12 C13 C14 176.3(2) yes
C12 C13 C14 C19 170.8(2) yes
C12 C13 C14 C15 -11.1(4) ?
C19 C14 C15 C16 0.2(3) ?
C13 C14 C15 C16 -177.9(2) ?
C14 C15 C16 C17 -0.4(4) ?
C15 C16 C17 C18 0.5(4) ?
C15 C16 C17 Cl -179.5(2) ?
C16 C17 C18 C19 -0.4(4) ?
Cl C17 C18 C19 179.6(2) ?
C17 C18 C19 C14 0.2(4) ?
C15 C14 C19 C18 -0.1(3) ?
C13 C14 C19 C18 178.1(2) ?

loop_
_cod_related_entry_id
_cod_related_entry_database
_cod_related_entry_code
1 ChemSpider 30652173
